data_7132201
loop_
_publ_author_name
'Stuhrmann, Gina'
'Schneider, Jannik'
'Schmidt, Kilian'
'Dehnen, Stefanie Susanne'

_publ_section_title
;
 Selective and Benign Alkylation of Sulfido-Oxo Stannate Clusters with
 Propyl, Pentyl, or Hexyl Substituents
;
_journal_name_full 'Chemical Communications'
_journal_paper_doi 10.1039/D3CC03525E
_journal_year 2023
_chemical_formula_moiety 'C14 H27 N2, Br'
_chemical_formula_sum 'C14 H27 Br N2'
_chemical_formula_weight 303.28
_space_group_crystal_system triclinic
_space_group_IT_number 2
_space_group_name_Hall '-P 1'
_space_group_name_H-M_alt 'P -1'
_atom_sites_solution_hydrogens geom
_atom_sites_solution_primary dual
_audit_creation_date 2023-08-28
_audit_creation_method
;
Olex2 1.5
(compiled 2023.08.24 svn.re1ec1418 for OlexSys, GUI svn.r6817)
;
_audit_update_record
;
2023-10-05 deposited with the CCDC.	2023-10-09 downloaded from the CCDC.
;
_cell_angle_alpha 113.979(13)
_cell_angle_beta 90.289(14)
_cell_angle_gamma 93.083(14)
_cell_formula_units_Z 4
_cell_length_a 8.8924(16)
_cell_length_b 13.793(3)
_cell_length_c 14.286(3)
_cell_measurement_reflns_used 3744
_cell_measurement_temperature 100
_cell_measurement_theta_max 30.04
_cell_measurement_theta_min 5.79
_cell_volume 1598.0(6)
_computing_cell_refinement
;
X-Area Recipe 1.34.0.0 (STOE, 2019)
;
_computing_data_collection 'X-Area Pilatus3_SV 1.31.154.0 (STOE, 2019)'
_computing_data_reduction
;
X-Area Integrate 1.77.0.0 (STOE, 2019)
X-Area LANA 1.77.1.0 (STOE, 2019)
;
_computing_molecular_graphics 'Olex2 1.5 (Dolomanov et al., 2009)'
_computing_publication_material 'Olex2 1.5 (Dolomanov et al., 2009)'
_computing_structure_refinement 'SHELXL 2016/6 (Sheldrick, 2015)'
_computing_structure_solution 'SHELXT 2014/5 (Sheldrick, 2014)'
_diffrn_ambient_temperature 100.00
_diffrn_detector Pilatus300K
_diffrn_detector_area_resol_mean 5.81
_diffrn_detector_type 'DECTRIS PILATUS 300K'
_diffrn_measured_fraction_theta_full 0.992
_diffrn_measured_fraction_theta_max 0.972
_diffrn_measurement_details '4395 frames, detector distance = 60 mm'
_diffrn_measurement_device 'Eulerian 4-circle diffractometer'
_diffrn_measurement_device_type 'STOE STADIVARI'
_diffrn_measurement_method 'rotation method, \w scans'
_diffrn_radiation_monochromator 'Graded multilayer mirror'
_diffrn_radiation_probe x-ray
_diffrn_radiation_type CuK\a
_diffrn_radiation_wavelength 1.54186
_diffrn_reflns_av_R_equivalents 0.0720
_diffrn_reflns_av_unetI/netI 0.0586
_diffrn_reflns_Laue_measured_fraction_full 0.992
_diffrn_reflns_Laue_measured_fraction_max 0.972
_diffrn_reflns_limit_h_max 4
_diffrn_reflns_limit_h_min -10
_diffrn_reflns_limit_k_max 17
_diffrn_reflns_limit_k_min -17
_diffrn_reflns_limit_l_max 18
_diffrn_reflns_limit_l_min -17
_diffrn_reflns_number 31212
_diffrn_reflns_point_group_measured_fraction_full 0.992
_diffrn_reflns_point_group_measured_fraction_max 0.972
_diffrn_reflns_theta_full 67.686
_diffrn_reflns_theta_max 76.263
_diffrn_reflns_theta_min 3.759
_diffrn_source 'GeniX 3D HF Cu'
_diffrn_source_target Mo
_exptl_absorpt_coefficient_mu 3.360
_exptl_absorpt_correction_T_max 0.691
_exptl_absorpt_correction_T_min 0.508
_exptl_absorpt_correction_type multi-scan
_exptl_absorpt_process_details
;
STOE X-Red32, absorption correction by Gaussian integration, analogous to
P. Coppens in: F. R. Ahmed (Editor), "Crystallographic Computing", Munksgaard,
Copenhagen (1970), 255 - 270. Afterwards scaling of reflection intensities was
performed within STOE LANA. J. Koziskova, F. Hahn, J. Richter, J. Kozisek, Acta
Chimica Slovaca, vol. 9, no. 2, 2016, pp. 136 - 140.
Finally a spherical absorption correction was done within STOE LANA.
;
_exptl_crystal_colour 'clear light colourless'
_exptl_crystal_colour_lustre clear
_exptl_crystal_colour_modifier light
_exptl_crystal_colour_primary colourless
_exptl_crystal_density_diffrn 1.261
_exptl_crystal_density_method 'not measured'
_exptl_crystal_description needle
_exptl_crystal_F_000 640
_exptl_crystal_size_max 0.23
_exptl_crystal_size_mid 0.18
_exptl_crystal_size_min 0.11
_refine_diff_density_max 0.848
_refine_diff_density_min -0.810
_refine_diff_density_rms 0.103
_refine_ls_extinction_method none
_refine_ls_goodness_of_fit_ref 1.006
_refine_ls_hydrogen_treatment constr
_refine_ls_matrix_type full
_refine_ls_number_parameters 313
_refine_ls_number_reflns 6503
_refine_ls_number_restraints 0
_refine_ls_restrained_S_all 1.006
_refine_ls_R_factor_all 0.0875
_refine_ls_R_factor_gt 0.0602
_refine_ls_shift/su_max 0.000
_refine_ls_shift/su_mean 0.000
_refine_ls_structure_factor_coef Fsqd
_refine_ls_weighting_details 'w=1/[\s^2^(Fo^2^)+(0.1081P)^2^] where P=(Fo^2^+2Fc^2^)/3'
_refine_ls_weighting_scheme calc
_refine_ls_wR_factor_gt 0.1581
_refine_ls_wR_factor_ref 0.1750
_reflns_Friedel_coverage 0.000
_reflns_number_gt 4398
_reflns_number_total 6503
_reflns_threshold_expression 'I > 2\s(I)'
_cod_data_source_file d3cc03525e2.cif
_cod_data_source_block gs041a
_cod_original_cell_volume 1597.9(5)
_cod_database_code 7132201
_shelx_shelxl_version_number 2016/6
_shelx_space_group_comment
;
The symmetry employed for this shelxl refinement is uniquely defined
by the following loop, which should always be used as a source of
symmetry information in preference to the above space-group names.
They are only intended as comments.
;
_olex2_refinement_description
;
1. Fixed Uiso
 At 1.2 times of:
  All C(H) groups, All C(H,H) groups
 At 1.5 times of:
  All C(H,H,H) groups
2.a Secondary CH2 refined with riding coordinates:
 C5(H5A,H5B), C6(H6A,H6B), C7(H7A,H7B), C8(H8A,H8B), C10(H10A,H10B), C11(H11A,
 H11B), C12(H12A,H12B), C13(H13A,H13B), C19(H19A,H19B), C20(H20A,H20B),
 C21(H21A,H21B), C22(H22A,H22B), C24(H24A,H24B), C25(H25A,H25B), C26(H26A,H26B),
  C27(H27A,H27B)
2.b Aromatic/amide H refined with riding coordinates:
 C1(H1), C2(H2), C15(H15), C16(H16)
2.c Idealised Me refined as rotating group:
 C4(H4A,H4B,H4C), C9(H9A,H9B,H9C), C14(H14A,H14B,H14C), C18(H18A,H18B,H18C),
 C23(H23A,H23B,H23C), C28(H28A,H28B,H28C)
;
_olex2_submission_special_instructions 'No special instructions were received'

loop_
_space_group_symop_operation_xyz
'x, y, z'
'-x, -y, -z'

loop_
_atom_site_label
_atom_site_type_symbol
_atom_site_fract_x
_atom_site_fract_y
_atom_site_fract_z
_atom_site_U_iso_or_equiv
_atom_site_adp_type
_atom_site_occupancy
_atom_site_site_symmetry_order
_atom_site_calc_flag
_atom_site_refinement_flags_posn
_atom_site_refinement_flags_adp
_atom_site_refinement_flags_occupancy
_atom_site_disorder_assembly
_atom_site_disorder_group
Br1 Br 0.39158(6) 0.09055(4) 0.74432(4) 0.04416(17) Uani 1 1 d . . . . .
N1 N 0.8442(5) 0.1335(3) 0.5421(3) 0.0381(9) Uani 1 1 d . . . . .
N2 N 0.9452(5) 0.0577(3) 0.6313(3) 0.0373(9) Uani 1 1 d . . . . .
C1 C 1.0438(6) 0.1426(4) 0.6377(4) 0.0410(11) Uani 1 1 d . . . . .
H1 H 1.137731 0.163783 0.674371 0.049 Uiso 1 1 calc R U . . .
C2 C 0.9798(6) 0.1886(4) 0.5820(4) 0.0420(11) Uani 1 1 d . . . . .
H2 H 1.020704 0.248602 0.571924 0.050 Uiso 1 1 calc R U . . .
C3 C 0.8246(5) 0.0536(3) 0.5738(4) 0.0362(10) Uani 1 1 d . . . . .
C4 C 0.6931(5) -0.0246(4) 0.5472(4) 0.0390(10) Uani 1 1 d . . . . .
H4A H 0.725015 -0.091968 0.546017 0.059 Uiso 1 1 calc R U . . .
H4B H 0.651617 -0.036210 0.479531 0.059 Uiso 1 1 calc R U . . .
H4C H 0.615812 0.002796 0.598525 0.059 Uiso 1 1 calc R U . . .
C5 C 0.7317(6) 0.1645(4) 0.4856(4) 0.0441(11) Uani 1 1 d . . . . .
H5A H 0.688993 0.100316 0.427499 0.053 Uiso 1 1 calc R U . . .
H5B H 0.781360 0.212178 0.457120 0.053 Uiso 1 1 calc R U . . .
C6 C 0.6050(6) 0.2209(4) 0.5536(4) 0.0478(12) Uani 1 1 d . . . . .
H6A H 0.555084 0.172508 0.581135 0.057 Uiso 1 1 calc R U . . .
H6B H 0.529280 0.236418 0.511386 0.057 Uiso 1 1 calc R U . . .
C7 C 0.6578(6) 0.3249(4) 0.6434(4) 0.0453(12) Uani 1 1 d . . . . .
H7A H 0.742329 0.311092 0.680718 0.054 Uiso 1 1 calc R U . . .
H7B H 0.695944 0.376656 0.616016 0.054 Uiso 1 1 calc R U . . .
C8 C 0.5339(7) 0.3736(4) 0.7182(5) 0.0548(15) Uani 1 1 d . . . . .
H8A H 0.492790 0.321114 0.743755 0.066 Uiso 1 1 calc R U . . .
H8B H 0.451140 0.390634 0.681843 0.066 Uiso 1 1 calc R U . . .
C9 C 0.5916(7) 0.4748(5) 0.8091(6) 0.0674(18) Uani 1 1 d . . . . .
H9A H 0.626085 0.528701 0.784477 0.101 Uiso 1 1 calc R U . . .
H9B H 0.675598 0.458680 0.844054 0.101 Uiso 1 1 calc R U . . .
H9C H 0.510072 0.501751 0.857079 0.101 Uiso 1 1 calc R U . . .
C10 C 0.9637(6) -0.0066(4) 0.6911(4) 0.0394(10) Uani 1 1 d . . . . .
H10A H 1.068336 0.004716 0.719081 0.047 Uiso 1 1 calc R U . . .
H10B H 0.945648 -0.082852 0.645633 0.047 Uiso 1 1 calc R U . . .
C11 C 0.8539(6) 0.0235(4) 0.7793(4) 0.0429(11) Uani 1 1 d . . . . .
H11A H 0.751465 -0.005350 0.750747 0.051 Uiso 1 1 calc R U . . .
H11B H 0.882358 -0.010826 0.825175 0.051 Uiso 1 1 calc R U . . .
C12 C 0.8493(7) 0.1429(4) 0.8428(4) 0.0496(13) Uani 1 1 d . . . . .
H12A H 0.811632 0.176892 0.798897 0.059 Uiso 1 1 calc R U . . .
H12B H 0.952736 0.173285 0.867193 0.059 Uiso 1 1 calc R U . . .
C13 C 0.7483(8) 0.1679(4) 0.9349(4) 0.0544(14) Uani 1 1 d . . . . .
H13A H 0.789581 0.137729 0.981107 0.065 Uiso 1 1 calc R U . . .
H13B H 0.646413 0.133711 0.910925 0.065 Uiso 1 1 calc R U . . .
C14 C 0.7362(10) 0.2885(5) 0.9950(6) 0.085(3) Uani 1 1 d . . . . .
H14A H 0.684973 0.317297 0.951849 0.127 Uiso 1 1 calc R U . . .
H14B H 0.837459 0.323312 1.014466 0.127 Uiso 1 1 calc R U . . .
H14C H 0.678596 0.301666 1.056826 0.127 Uiso 1 1 calc R U . . .
Br2 Br 1.19648(6) 0.29368(4) 0.43291(4) 0.04473(17) Uani 1 1 d . . . . .
N3 N 0.7968(7) 0.3912(4) 0.3381(4) 0.0609(13) Uani 1 1 d . . . . .
N4 N 0.6186(6) 0.2700(4) 0.2973(4) 0.0628(14) Uani 1 1 d . . . . .
C15 C 0.5577(9) 0.3709(5) 0.3613(5) 0.0691(19) Uani 1 1 d . . . . .
H15 H 0.456500 0.381324 0.382304 0.083 Uiso 1 1 calc R U . . .
C16 C 0.6636(8) 0.4420(5) 0.3838(5) 0.0642(17) Uani 1 1 d . . . . .
H16 H 0.656188 0.515867 0.423801 0.077 Uiso 1 1 calc R U . . .
C17 C 0.7626(9) 0.2924(5) 0.2879(5) 0.0646(18) Uani 1 1 d . . . . .
C18 C 0.8684(8) 0.2125(5) 0.2314(5) 0.0673(18) Uani 1 1 d . . . . .
H18A H 0.886339 0.215003 0.164728 0.101 Uiso 1 1 calc R U . . .
H18B H 0.825629 0.141718 0.220871 0.101 Uiso 1 1 calc R U . . .
H18C H 0.963793 0.227285 0.270644 0.101 Uiso 1 1 calc R U . . .
C19 C 0.9421(7) 0.4508(4) 0.3500(5) 0.0540(14) Uani 1 1 d . . . . .
H19A H 1.021783 0.410319 0.363553 0.065 Uiso 1 1 calc R U . . .
H19B H 0.939274 0.519472 0.410370 0.065 Uiso 1 1 calc R U . . .
C20 C 0.9826(6) 0.4722(4) 0.2569(5) 0.0532(14) Uani 1 1 d . . . . .
H20A H 0.995097 0.403216 0.198547 0.064 Uiso 1 1 calc R U . . .
H20B H 1.081073 0.513158 0.271155 0.064 Uiso 1 1 calc R U . . .
C21 C 0.8689(6) 0.5325(4) 0.2248(4) 0.0465(12) Uani 1 1 d . . . . .
H21A H 0.775295 0.486625 0.198641 0.056 Uiso 1 1 calc R U . . .
H21B H 0.843430 0.596204 0.285544 0.056 Uiso 1 1 calc R U . . .
C22 C 0.9283(7) 0.5667(4) 0.1425(5) 0.0524(14) Uani 1 1 d . . . . .
H22A H 0.965786 0.504111 0.085627 0.063 Uiso 1 1 calc R U . . .
H22B H 1.014589 0.619303 0.171704 0.063 Uiso 1 1 calc R U . . .
C23 C 0.8099(7) 0.6154(5) 0.0997(5) 0.0609(16) Uani 1 1 d . . . . .
H23A H 0.857046 0.641816 0.052005 0.091 Uiso 1 1 calc R U . . .
H23B H 0.767122 0.674457 0.156127 0.091 Uiso 1 1 calc R U . . .
H23C H 0.729606 0.561236 0.063492 0.091 Uiso 1 1 calc R U . . .
C24 C 0.5215(8) 0.1685(4) 0.2522(5) 0.0603(16) Uani 1 1 d . . . . .
H24A H 0.431364 0.175544 0.294305 0.072 Uiso 1 1 calc R U . . .
H24B H 0.578299 0.110113 0.255472 0.072 Uiso 1 1 calc R U . . .
C25 C 0.4714(8) 0.1393(4) 0.1427(5) 0.0639(17) Uani 1 1 d . . . . .
H25A H 0.422454 0.066596 0.113753 0.077 Uiso 1 1 calc R U . . .
H25B H 0.559946 0.140182 0.101299 0.077 Uiso 1 1 calc R U . . .
C26 C 0.3612(12) 0.2178(6) 0.1382(7) 0.096(3) Uani 1 1 d . . . . .
H26A H 0.280617 0.222447 0.187150 0.115 Uiso 1 1 calc R U . . .
H26B H 0.415112 0.288811 0.162346 0.115 Uiso 1 1 calc R U . . .
C27 C 0.2900(12) 0.1943(7) 0.0378(8) 0.103(3) Uani 1 1 d . . . . .
H27A H 0.370307 0.190236 -0.011164 0.123 Uiso 1 1 calc R U . . .
H27B H 0.229067 0.254545 0.044017 0.123 Uiso 1 1 calc R U . . .
C28 C 0.1906(9) 0.0938(7) -0.0067(6) 0.092(3) Uani 1 1 d . . . . .
H28A H 0.158073 0.081114 -0.076575 0.138 Uiso 1 1 calc R U . . .
H28B H 0.102142 0.100707 0.035650 0.138 Uiso 1 1 calc R U . . .
H28C H 0.246818 0.034012 -0.008230 0.138 Uiso 1 1 calc R U . . .

loop_
_atom_site_aniso_label
_atom_site_aniso_U_11
_atom_site_aniso_U_22
_atom_site_aniso_U_33
_atom_site_aniso_U_23
_atom_site_aniso_U_13
_atom_site_aniso_U_12
Br1 0.0457(3) 0.0369(3) 0.0478(3) 0.0151(2) 0.0000(2) 0.0032(2)
N1 0.043(2) 0.0291(18) 0.041(2) 0.0136(16) 0.0033(17) -0.0002(15)
N2 0.040(2) 0.0274(18) 0.044(2) 0.0146(16) 0.0033(17) -0.0007(15)
C1 0.035(3) 0.031(2) 0.054(3) 0.015(2) 0.000(2) -0.0005(18)
C2 0.041(3) 0.034(2) 0.048(3) 0.014(2) 0.005(2) -0.0023(19)
C3 0.039(3) 0.030(2) 0.040(2) 0.0139(19) 0.0009(19) 0.0036(18)
C4 0.041(3) 0.035(2) 0.040(2) 0.015(2) 0.001(2) 0.0005(19)
C5 0.054(3) 0.035(2) 0.043(3) 0.016(2) -0.008(2) -0.004(2)
C6 0.053(3) 0.036(2) 0.055(3) 0.020(2) -0.006(2) 0.001(2)
C7 0.044(3) 0.034(2) 0.054(3) 0.014(2) 0.000(2) 0.004(2)
C8 0.047(3) 0.037(3) 0.077(4) 0.019(3) 0.009(3) 0.003(2)
C9 0.053(4) 0.048(3) 0.081(5) 0.006(3) 0.010(3) 0.005(3)
C10 0.037(3) 0.032(2) 0.050(3) 0.019(2) -0.005(2) -0.0017(18)
C11 0.048(3) 0.038(2) 0.044(3) 0.019(2) -0.001(2) -0.006(2)
C12 0.065(4) 0.035(3) 0.046(3) 0.014(2) 0.003(2) -0.006(2)
C13 0.074(4) 0.040(3) 0.041(3) 0.009(2) 0.005(3) -0.005(3)
C14 0.132(7) 0.041(3) 0.066(4) 0.006(3) 0.035(4) -0.002(4)
Br2 0.0506(4) 0.0359(3) 0.0495(3) 0.0195(2) 0.0045(2) 0.0003(2)
N3 0.070(4) 0.061(3) 0.054(3) 0.027(3) -0.007(2) -0.012(3)
N4 0.059(3) 0.073(3) 0.066(3) 0.039(3) 0.005(3) -0.008(3)
C15 0.080(5) 0.059(4) 0.071(4) 0.029(3) 0.022(4) 0.011(3)
C16 0.084(5) 0.046(3) 0.064(4) 0.024(3) 0.011(3) 0.007(3)
C17 0.100(6) 0.049(3) 0.054(4) 0.029(3) 0.004(3) 0.011(3)
C18 0.082(5) 0.069(4) 0.058(4) 0.029(3) -0.002(3) 0.031(4)
C19 0.051(4) 0.048(3) 0.057(3) 0.016(3) -0.008(3) 0.007(2)
C20 0.042(3) 0.042(3) 0.077(4) 0.027(3) 0.004(3) -0.003(2)
C21 0.039(3) 0.037(2) 0.055(3) 0.011(2) 0.006(2) 0.002(2)
C22 0.055(4) 0.040(3) 0.058(3) 0.016(2) 0.009(3) 0.002(2)
C23 0.069(4) 0.052(3) 0.058(4) 0.020(3) 0.013(3) 0.006(3)
C24 0.084(5) 0.036(3) 0.062(4) 0.021(3) 0.015(3) -0.001(3)
C25 0.076(5) 0.039(3) 0.074(4) 0.021(3) -0.006(3) -0.006(3)
C26 0.136(8) 0.060(4) 0.085(6) 0.023(4) -0.027(5) 0.011(5)
C27 0.144(9) 0.072(5) 0.096(6) 0.040(5) -0.026(6) -0.002(5)
C28 0.080(6) 0.122(7) 0.087(6) 0.060(5) -0.031(4) -0.033(5)

loop_
_atom_type_symbol
_atom_type_description
_atom_type_scat_dispersion_real
_atom_type_scat_dispersion_imag
_atom_type_scat_source
C C 0.0181 0.0091 'International Tables Vol C Tables 4.2.6.8 and 6.1.1.4'
H H 0.0000 0.0000 'International Tables Vol C Tables 4.2.6.8 and 6.1.1.4'
Br Br -0.6763 1.2805 'International Tables Vol C Tables 4.2.6.8 and 6.1.1.4'
N N 0.0311 0.0180 'International Tables Vol C Tables 4.2.6.8 and 6.1.1.4'

loop_
_exptl_crystal_face_index_h
_exptl_crystal_face_index_k
_exptl_crystal_face_index_l
_exptl_crystal_face_perp_dist
1 -6 -1 0.0490
-1 6 1 0.0250
-8 1 3 0.0590
5 -2 -2 0.0530
-3 9 -1 0.0530
5 -2 6 0.0400
-4 1 -4 0.0670

loop_
_geom_angle_atom_site_label_1
_geom_angle_atom_site_label_2
_geom_angle_atom_site_label_3
_geom_angle
_geom_angle_site_symmetry_1
_geom_angle_site_symmetry_3
_geom_angle_publ_flag
C2 N1 C5 125.3(4) . . ?
C3 N1 C2 108.7(4) . . ?
C3 N1 C5 125.6(4) . . ?
C1 N2 C10 124.4(4) . . ?
C3 N2 C1 109.2(4) . . ?
C3 N2 C10 125.9(4) . . ?
N2 C1 H1 126.7 . . ?
C2 C1 N2 106.6(5) . . ?
C2 C1 H1 126.7 . . ?
N1 C2 H2 126.1 . . ?
C1 C2 N1 107.9(4) . . ?
C1 C2 H2 126.1 . . ?
N1 C3 C4 125.7(4) . . ?
N2 C3 N1 107.5(4) . . ?
N2 C3 C4 126.8(4) . . ?
C3 C4 H4A 109.5 . . ?
C3 C4 H4B 109.5 . . ?
C3 C4 H4C 109.5 . . ?
H4A C4 H4B 109.5 . . ?
H4A C4 H4C 109.5 . . ?
H4B C4 H4C 109.5 . . ?
N1 C5 H5A 109.3 . . ?
N1 C5 H5B 109.3 . . ?
N1 C5 C6 111.8(4) . . ?
H5A C5 H5B 107.9 . . ?
C6 C5 H5A 109.3 . . ?
C6 C5 H5B 109.3 . . ?
C5 C6 H6A 108.8 . . ?
C5 C6 H6B 108.8 . . ?
C5 C6 C7 113.7(5) . . ?
H6A C6 H6B 107.7 . . ?
C7 C6 H6A 108.8 . . ?
C7 C6 H6B 108.8 . . ?
C6 C7 H7A 108.9 . . ?
C6 C7 H7B 108.9 . . ?
H7A C7 H7B 107.8 . . ?
C8 C7 C6 113.2(5) . . ?
C8 C7 H7A 108.9 . . ?
C8 C7 H7B 108.9 . . ?
C7 C8 H8A 109.2 . . ?
C7 C8 H8B 109.2 . . ?
C7 C8 C9 111.9(5) . . ?
H8A C8 H8B 107.9 . . ?
C9 C8 H8A 109.2 . . ?
C9 C8 H8B 109.2 . . ?
C8 C9 H9A 109.5 . . ?
C8 C9 H9B 109.5 . . ?
C8 C9 H9C 109.5 . . ?
H9A C9 H9B 109.5 . . ?
H9A C9 H9C 109.5 . . ?
H9B C9 H9C 109.5 . . ?
N2 C10 H10A 109.4 . . ?
N2 C10 H10B 109.4 . . ?
N2 C10 C11 111.1(4) . . ?
H10A C10 H10B 108.0 . . ?
C11 C10 H10A 109.4 . . ?
C11 C10 H10B 109.4 . . ?
C10 C11 H11A 108.7 . . ?
C10 C11 H11B 108.7 . . ?
H11A C11 H11B 107.6 . . ?
C12 C11 C10 114.3(4) . . ?
C12 C11 H11A 108.7 . . ?
C12 C11 H11B 108.7 . . ?
C11 C12 H12A 109.2 . . ?
C11 C12 H12B 109.2 . . ?
C11 C12 C13 112.1(4) . . ?
H12A C12 H12B 107.9 . . ?
C13 C12 H12A 109.2 . . ?
C13 C12 H12B 109.2 . . ?
C12 C13 H13A 109.2 . . ?
C12 C13 H13B 109.2 . . ?
C12 C13 C14 111.9(5) . . ?
H13A C13 H13B 107.9 . . ?
C14 C13 H13A 109.2 . . ?
C14 C13 H13B 109.2 . . ?
C13 C14 H14A 109.5 . . ?
C13 C14 H14B 109.5 . . ?
C13 C14 H14C 109.5 . . ?
H14A C14 H14B 109.5 . . ?
H14A C14 H14C 109.5 . . ?
H14B C14 H14C 109.5 . . ?
C16 N3 C19 122.0(5) . . ?
C17 N3 C16 108.4(6) . . ?
C17 N3 C19 129.6(6) . . ?
C15 N4 C24 122.1(5) . . ?
C17 N4 C15 105.6(6) . . ?
C17 N4 C24 132.2(6) . . ?
N4 C15 H15 126.2 . . ?
C16 C15 N4 107.7(6) . . ?
C16 C15 H15 126.2 . . ?
N3 C16 H16 126.2 . . ?
C15 C16 N3 107.5(6) . . ?
C15 C16 H16 126.2 . . ?
N3 C17 N4 110.7(6) . . ?
N3 C17 C18 125.4(7) . . ?
N4 C17 C18 123.9(6) . . ?
C17 C18 H18A 109.5 . . ?
C17 C18 H18B 109.5 . . ?
C17 C18 H18C 109.5 . . ?
H18A C18 H18B 109.5 . . ?
H18A C18 H18C 109.5 . . ?
H18B C18 H18C 109.5 . . ?
N3 C19 H19A 108.9 . . ?
N3 C19 H19B 108.9 . . ?
N3 C19 C20 113.3(5) . . ?
H19A C19 H19B 107.7 . . ?
C20 C19 H19A 108.9 . . ?
C20 C19 H19B 108.9 . . ?
C19 C20 H20A 108.4 . . ?
C19 C20 H20B 108.4 . . ?
C19 C20 C21 115.4(5) . . ?
H20A C20 H20B 107.5 . . ?
C21 C20 H20A 108.4 . . ?
C21 C20 H20B 108.4 . . ?
C20 C21 H21A 109.1 . . ?
C20 C21 H21B 109.1 . . ?
H21A C21 H21B 107.9 . . ?
C22 C21 C20 112.3(5) . . ?
C22 C21 H21A 109.1 . . ?
C22 C21 H21B 109.1 . . ?
C21 C22 H22A 108.9 . . ?
C21 C22 H22B 108.9 . . ?
C21 C22 C23 113.3(5) . . ?
H22A C22 H22B 107.7 . . ?
C23 C22 H22A 108.9 . . ?
C23 C22 H22B 108.9 . . ?
C22 C23 H23A 109.5 . . ?
C22 C23 H23B 109.5 . . ?
C22 C23 H23C 109.5 . . ?
H23A C23 H23B 109.5 . . ?
H23A C23 H23C 109.5 . . ?
H23B C23 H23C 109.5 . . ?
N4 C24 H24A 108.9 . . ?
N4 C24 H24B 108.9 . . ?
N4 C24 C25 113.5(5) . . ?
H24A C24 H24B 107.7 . . ?
C25 C24 H24A 108.9 . . ?
C25 C24 H24B 108.9 . . ?
C24 C25 H25A 109.7 . . ?
C24 C25 H25B 109.7 . . ?
C24 C25 C26 109.8(6) . . ?
H25A C25 H25B 108.2 . . ?
C26 C25 H25A 109.7 . . ?
C26 C25 H25B 109.7 . . ?
C25 C26 H26A 108.2 . . ?
C25 C26 H26B 108.2 . . ?
H26A C26 H26B 107.3 . . ?
C27 C26 C25 116.6(8) . . ?
C27 C26 H26A 108.2 . . ?
C27 C26 H26B 108.2 . . ?
C26 C27 H27A 108.3 . . ?
C26 C27 H27B 108.3 . . ?
C26 C27 C28 115.8(8) . . ?
H27A C27 H27B 107.4 . . ?
C28 C27 H27A 108.3 . . ?
C28 C27 H27B 108.3 . . ?
C27 C28 H28A 109.5 . . ?
C27 C28 H28B 109.5 . . ?
C27 C28 H28C 109.5 . . ?
H28A C28 H28B 109.5 . . ?
H28A C28 H28C 109.5 . . ?
H28B C28 H28C 109.5 . . ?

loop_
_geom_bond_atom_site_label_1
_geom_bond_atom_site_label_2
_geom_bond_distance
_geom_bond_site_symmetry_2
_geom_bond_publ_flag
N1 C2 1.378(6) . ?
N1 C3 1.353(6) . ?
N1 C5 1.469(6) . ?
N2 C1 1.397(6) . ?
N2 C3 1.333(6) . ?
N2 C10 1.474(6) . ?
C1 H1 0.9500 . ?
C1 C2 1.343(7) . ?
C2 H2 0.9500 . ?
C3 C4 1.484(6) . ?
C4 H4A 0.9800 . ?
C4 H4B 0.9800 . ?
C4 H4C 0.9800 . ?
C5 H5A 0.9900 . ?
C5 H5B 0.9900 . ?
C5 C6 1.519(7) . ?
C6 H6A 0.9900 . ?
C6 H6B 0.9900 . ?
C6 C7 1.532(7) . ?
C7 H7A 0.9900 . ?
C7 H7B 0.9900 . ?
C7 C8 1.521(7) . ?
C8 H8A 0.9900 . ?
C8 H8B 0.9900 . ?
C8 C9 1.530(8) . ?
C9 H9A 0.9800 . ?
C9 H9B 0.9800 . ?
C9 H9C 0.9800 . ?
C10 H10A 0.9900 . ?
C10 H10B 0.9900 . ?
C10 C11 1.531(7) . ?
C11 H11A 0.9900 . ?
C11 H11B 0.9900 . ?
C11 C12 1.526(7) . ?
C12 H12A 0.9900 . ?
C12 H12B 0.9900 . ?
C12 C13 1.528(7) . ?
C13 H13A 0.9900 . ?
C13 H13B 0.9900 . ?
C13 C14 1.542(7) . ?
C14 H14A 0.9800 . ?
C14 H14B 0.9800 . ?
C14 H14C 0.9800 . ?
N3 C16 1.430(8) . ?
N3 C17 1.274(8) . ?
N3 C19 1.463(7) . ?
N4 C15 1.455(8) . ?
N4 C17 1.322(9) . ?
N4 C24 1.500(7) . ?
C15 H15 0.9500 . ?
C15 C16 1.263(9) . ?
C16 H16 0.9500 . ?
C17 C18 1.465(8) . ?
C18 H18A 0.9800 . ?
C18 H18B 0.9800 . ?
C18 H18C 0.9800 . ?
C19 H19A 0.9900 . ?
C19 H19B 0.9900 . ?
C19 C20 1.516(8) . ?
C20 H20A 0.9900 . ?
C20 H20B 0.9900 . ?
C20 C21 1.523(7) . ?
C21 H21A 0.9900 . ?
C21 H21B 0.9900 . ?
C21 C22 1.521(7) . ?
C22 H22A 0.9900 . ?
C22 H22B 0.9900 . ?
C22 C23 1.529(8) . ?
C23 H23A 0.9800 . ?
C23 H23B 0.9800 . ?
C23 H23C 0.9800 . ?
C24 H24A 0.9900 . ?
C24 H24B 0.9900 . ?
C24 C25 1.506(9) . ?
C25 H25A 0.9900 . ?
C25 H25B 0.9900 . ?
C25 C26 1.519(10) . ?
C26 H26A 0.9900 . ?
C26 H26B 0.9900 . ?
C26 C27 1.469(12) . ?
C27 H27A 0.9900 . ?
C27 H27B 0.9900 . ?
C27 C28 1.501(10) . ?
C28 H28A 0.9800 . ?
C28 H28B 0.9800 . ?
C28 H28C 0.9800 . ?

loop_
_geom_torsion_atom_site_label_1
_geom_torsion_atom_site_label_2
_geom_torsion_atom_site_label_3
_geom_torsion_atom_site_label_4
_geom_torsion
_geom_torsion_site_symmetry_1
_geom_torsion_site_symmetry_2
_geom_torsion_site_symmetry_3
_geom_torsion_site_symmetry_4
_geom_torsion_publ_flag
N1 C5 C6 C7 61.8(6) . . . . ?
N2 C1 C2 N1 0.2(5) . . . . ?
N2 C10 C11 C12 -47.7(6) . . . . ?
C1 N2 C3 N1 0.6(5) . . . . ?
C1 N2 C3 C4 179.8(4) . . . . ?
C1 N2 C10 C11 104.0(5) . . . . ?
C2 N1 C3 N2 -0.5(5) . . . . ?
C2 N1 C3 C4 -179.7(4) . . . . ?
C2 N1 C5 C6 -99.1(5) . . . . ?
C3 N1 C2 C1 0.2(6) . . . . ?
C3 N1 C5 C6 72.8(6) . . . . ?
C3 N2 C1 C2 -0.5(6) . . . . ?
C3 N2 C10 C11 -66.7(6) . . . . ?
C5 N1 C2 C1 173.3(4) . . . . ?
C5 N1 C3 N2 -173.6(4) . . . . ?
C5 N1 C3 C4 7.3(7) . . . . ?
C5 C6 C7 C8 -173.0(5) . . . . ?
C6 C7 C8 C9 177.7(5) . . . . ?
C10 N2 C1 C2 -172.6(4) . . . . ?
C10 N2 C3 N1 172.5(4) . . . . ?
C10 N2 C3 C4 -8.3(8) . . . . ?
C10 C11 C12 C13 -175.2(5) . . . . ?
C11 C12 C13 C14 -176.5(6) . . . . ?
N3 C19 C20 C21 57.6(7) . . . . ?
N4 C15 C16 N3 -1.2(8) . . . . ?
N4 C24 C25 C26 -68.6(8) . . . . ?
C15 N4 C17 N3 1.0(7) . . . . ?
C15 N4 C17 C18 178.2(6) . . . . ?
C15 N4 C24 C25 97.8(7) . . . . ?
C16 N3 C17 N4 -1.8(7) . . . . ?
C16 N3 C17 C18 -178.9(6) . . . . ?
C16 N3 C19 C20 -101.6(6) . . . . ?
C17 N3 C16 C15 1.9(8) . . . . ?
C17 N3 C19 C20 77.0(8) . . . . ?
C17 N4 C15 C16 0.2(8) . . . . ?
C17 N4 C24 C25 -78.7(9) . . . . ?
C19 N3 C16 C15 -179.3(6) . . . . ?
C19 N3 C17 N4 179.5(6) . . . . ?
C19 N3 C17 C18 2.4(11) . . . . ?
C19 C20 C21 C22 170.6(5) . . . . ?
C20 C21 C22 C23 173.0(5) . . . . ?
C24 N4 C15 C16 -177.1(6) . . . . ?
C24 N4 C17 N3 177.9(6) . . . . ?
C24 N4 C17 C18 -4.9(11) . . . . ?
C24 C25 C26 C27 -174.1(8) . . . . ?
C25 C26 C27 C28 63.5(13) . . . . ?
